data_7156028
loop_
_publ_author_name
'Jagtap, Pratap R.'
'C\'isa\<rov\'a, Ivana'
'Jahn, Ullrich'

_publ_section_title
;
 Bioinspired total synthesis of tetrahydrofuran lignans by tandem
 nucleophilic addition/redox isomerization/oxidative coupling and
 cycloetherification reactions as key steps.
;
_journal_issue 5
_journal_name_full 'Organic &amp; biomolecular chemistry'
_journal_page_first 750
_journal_page_last 755
_journal_paper_doi 10.1039/c7ob02848b
_journal_volume 16
_journal_year 2018
_chemical_compound_source 'synthesized by the authors'
_chemical_formula_moiety 'C24 H30 O2'
_chemical_formula_sum 'C24 H30 O2'
_chemical_formula_weight 350.48
_space_group_crystal_system monoclinic
_space_group_IT_number 14
_space_group_name_Hall '-P 2ybc'
_space_group_name_H-M_alt 'P 1 21/c 1'
_symmetry_space_group_name_Hall '-P 2ybc'
_symmetry_space_group_name_H-M 'P 1 21/c 1'
_atom_sites_solution_hydrogens geom
_atom_sites_solution_primary difmap
_atom_sites_solution_secondary difmap
_audit_creation_method SHELXL-2014/7
_audit_update_record
;
2017-03-16 deposited with the CCDC.
2017-12-08 downloaded from the CCDC.
;
_cell_angle_alpha 90
_cell_angle_beta 97.0660(10)
_cell_angle_gamma 90
_cell_formula_units_Z 6
_cell_length_a 14.8423(4)
_cell_length_b 16.4382(5)
_cell_length_c 12.5460(4)
_cell_measurement_reflns_used 9985
_cell_measurement_temperature 150(2)
_cell_measurement_theta_max 72.2001
_cell_measurement_theta_min 3.0001
_cell_volume 3037.73(16)
_computing_cell_refinement 'SAINT V8.35A (Bruker AXS Inc., 2015)'
_computing_data_collection 'Bruker Instrument Service v4.2.9'
_computing_data_reduction 'SAINT V8.35A (Bruker AXS Inc., 2015)'
_computing_structure_refinement 'SHELXL-2014/7 (Sheldrick, 2014)'
_computing_structure_solution 'XT, VERSION 2014/4'
_diffrn_ambient_temperature 150(2)
_diffrn_measured_fraction_theta_full 0.999
_diffrn_measured_fraction_theta_max 0.995
_diffrn_measurement_device_type 'Bruker D8 VENTURE Kappa Duo PHOTON 100 CMOS'
_diffrn_measurement_method '\f and \w scans'
_diffrn_radiation_monochromator 'Helios Cu  multilayer optic'
_diffrn_radiation_type CuK\a
_diffrn_radiation_wavelength 1.54178
_diffrn_reflns_av_R_equivalents 0.0540
_diffrn_reflns_av_unetI/netI 0.0332
_diffrn_reflns_Laue_measured_fraction_full 0.999
_diffrn_reflns_Laue_measured_fraction_max 0.995
_diffrn_reflns_limit_h_max 18
_diffrn_reflns_limit_h_min -18
_diffrn_reflns_limit_k_max 20
_diffrn_reflns_limit_k_min -17
_diffrn_reflns_limit_l_max 15
_diffrn_reflns_limit_l_min -15
_diffrn_reflns_number 37226
_diffrn_reflns_point_group_measured_fraction_full 0.999
_diffrn_reflns_point_group_measured_fraction_max 0.995
_diffrn_reflns_theta_full 67.679
_diffrn_reflns_theta_max 72.323
_diffrn_reflns_theta_min 3.000
_diffrn_source 'I\mS  micro-focus sealed tube'
_exptl_absorpt_coefficient_mu 0.550
_exptl_absorpt_correction_T_max 0.92
_exptl_absorpt_correction_T_min 0.83
_exptl_absorpt_correction_type multi-scan
_exptl_absorpt_process_details
;
SADABS-2014/5 - Bruker AXS area detector scaling and absorption correction
;
_exptl_crystal_colour colourless
_exptl_crystal_density_diffrn 1.150
_exptl_crystal_description prism
_exptl_crystal_F_000 1140
_exptl_crystal_size_max 0.228
_exptl_crystal_size_mid 0.153
_exptl_crystal_size_min 0.151
_refine_diff_density_max 0.502
_refine_diff_density_min -0.219
_refine_diff_density_rms 0.039
_refine_ls_extinction_coef 0.00173(13)
_refine_ls_extinction_expression Fc^*^=kFc[1+0.001xFc^2^\l^3^/sin(2\q)]^-1/4^
_refine_ls_extinction_method 'SHELXL-2014/7 (Sheldrick 2014'
_refine_ls_goodness_of_fit_ref 1.030
_refine_ls_hydrogen_treatment constr
_refine_ls_matrix_type full
_refine_ls_number_parameters 356
_refine_ls_number_reflns 5982
_refine_ls_number_restraints 0
_refine_ls_restrained_S_all 1.030
_refine_ls_R_factor_all 0.0602
_refine_ls_R_factor_gt 0.0447
_refine_ls_shift/su_max 0.001
_refine_ls_shift/su_mean 0.000
_refine_ls_structure_factor_coef Fsqd
_refine_ls_weighting_details 'w=1/[\s^2^(Fo^2^)+(0.0365P)^2^+1.3697P] where P=(Fo^2^+2Fc^2^)/3'
_refine_ls_weighting_scheme calc
_refine_ls_wR_factor_gt 0.0995
_refine_ls_wR_factor_ref 0.1075
_reflns_Friedel_coverage 0.000
_reflns_number_gt 4778
_reflns_number_total 5982
_reflns_threshold_expression 'I > 2\s(I)'
_cod_data_source_file c7ob02848b2.cif
_cod_data_source_block cu_jp_536_1_2_rr_jahn
_cod_depositor_comments 'Adding full bibliography for 7156027--7156031.cif.'
_cod_database_code 7156028
_shelx_shelxl_version_number 2014/7
_shelx_space_group_comment
;
The symmetry employed for this shelxl refinement is uniquely defined
by the following loop, which should always be used as a source of
symmetry information in preference to the above space-group names.
They are only intended as comments.
;
_shelx_estimated_absorpt_t_min 0.885
_shelx_estimated_absorpt_t_max 0.922

loop_
_space_group_symop_operation_xyz
'x, y, z'
'-x, y+1/2, -z+1/2'
'-x, -y, -z'
'x, -y-1/2, z-1/2'

loop_
_atom_site_label
_atom_site_type_symbol
_atom_site_fract_x
_atom_site_fract_y
_atom_site_fract_z
_atom_site_U_iso_or_equiv
_atom_site_adp_type
_atom_site_occupancy
_atom_site_site_symmetry_order
_atom_site_calc_flag
_atom_site_refinement_flags_posn
_atom_site_refinement_flags_adp
C1A C 0.70918(9) 0.98504(9) 0.50131(11) 0.0250(3) Uani 1 1 d . .
C2A C 0.77091(10) 0.92539(10) 0.47878(12) 0.0299(3) Uani 1 1 d . .
H2A H 0.7548 0.8696 0.4820 0.036 Uiso 1 1 calc R U
C3A C 0.85533(11) 0.94664(11) 0.45179(13) 0.0360(4) Uani 1 1 d . .
H3A H 0.8968 0.9055 0.4362 0.043 Uiso 1 1 calc R U
C4A C 0.87960(10) 1.02810(11) 0.44744(12) 0.0348(4) Uani 1 1 d . .
H4A H 0.9377 1.0427 0.4293 0.042 Uiso 1 1 calc R U
C5A C 0.81902(10) 1.08789(10) 0.46953(11) 0.0303(3) Uani 1 1 d . .
H5A H 0.8356 1.1436 0.4667 0.036 Uiso 1 1 calc R U
C6A C 0.73383(10) 1.06665(9) 0.49593(11) 0.0265(3) Uani 1 1 d . .
H6A H 0.6922 1.1079 0.5104 0.032 Uiso 1 1 calc R U
C7A C 0.62056(10) 0.95788(9) 0.53428(11) 0.0263(3) Uani 1 1 d . .
C8A C 0.54146(9) 1.01705(9) 0.53638(11) 0.0263(3) Uani 1 1 d . .
H8A H 0.5585 1.0710 0.5079 0.032 Uiso 1 1 calc R U
C9A C 0.52288(10) 1.02718(10) 0.65367(12) 0.0317(3) Uani 1 1 d . .
H9A1 H 0.4689 1.0624 0.6553 0.038 Uiso 1 1 calc R U
H9A2 H 0.5086 0.9733 0.6825 0.038 Uiso 1 1 calc R U
C10A C 0.60271(12) 1.06424(11) 0.72638(13) 0.0390(4) Uani 1 1 d . .
H10A H 0.6571 1.0300 0.7223 0.047 Uiso 1 1 calc R U
H10B H 0.6156 1.1188 0.6984 0.047 Uiso 1 1 calc R U
C11A C 0.58752(13) 1.07258(12) 0.84390(14) 0.0478(5) Uani 1 1 d . .
H11A H 0.6361 1.1072 0.8812 0.057 Uiso 1 1 calc R U
H11B H 0.5289 1.1005 0.8476 0.057 Uiso 1 1 calc R U
C12A C 0.5867(2) 0.99355(16) 0.90129(17) 0.0740(7) Uani 1 1 d . .
H12A H 0.5363 0.9601 0.8678 0.111 Uiso 1 1 calc R U
H12B H 0.5791 1.0033 0.9767 0.111 Uiso 1 1 calc R U
H12C H 0.6442 0.9651 0.8972 0.111 Uiso 1 1 calc R U
O1A O 0.61118(7) 0.88735(7) 0.56157(9) 0.0336(3) Uani 1 1 d . .
C1B C 0.36525(9) 0.70975(9) 0.34984(11) 0.0251(3) Uani 1 1 d . .
C2B C 0.43542(11) 0.73137(10) 0.42878(13) 0.0359(4) Uani 1 1 d . .
H2B H 0.4230 0.7390 0.5006 0.043 Uiso 1 1 calc R U
C3B C 0.52260(11) 0.74184(11) 0.40404(15) 0.0434(4) Uani 1 1 d . .
H3B H 0.5698 0.7575 0.4583 0.052 Uiso 1 1 calc R U
C4B C 0.54110(11) 0.72937(11) 0.29992(15) 0.0401(4) Uani 1 1 d . .
H4B H 0.6009 0.7374 0.2824 0.048 Uiso 1 1 calc R U
C5B C 0.47290(11) 0.70531(11) 0.22122(14) 0.0378(4) Uani 1 1 d . .
H5B H 0.4864 0.6950 0.1504 0.045 Uiso 1 1 calc R U
C6B C 0.38469(10) 0.69623(10) 0.24556(12) 0.0312(3) Uani 1 1 d . .
H6B H 0.3376 0.6808 0.1911 0.037 Uiso 1 1 calc R U
C7B C 0.27194(10) 0.70327(9) 0.38258(11) 0.0255(3) Uani 1 1 d . .
C8B C 0.19186(9) 0.67445(9) 0.30404(11) 0.0243(3) Uani 1 1 d . .
H8B H 0.2096 0.6749 0.2297 0.029 Uiso 1 1 calc R U
C9B C 0.16872(10) 0.58671(9) 0.33400(12) 0.0298(3) Uani 1 1 d . .
H9B1 H 0.1546 0.5860 0.4091 0.036 Uiso 1 1 calc R U
H9B2 H 0.1135 0.5691 0.2873 0.036 Uiso 1 1 calc R U
C10B C 0.24464(10) 0.52581(9) 0.32323(12) 0.0300(3) Uani 1 1 d . .
H10C H 0.2614 0.5286 0.2493 0.036 Uiso 1 1 calc R U
H10D H 0.2987 0.5413 0.3733 0.036 Uiso 1 1 calc R U
C11B C 0.21840(12) 0.43899(10) 0.34674(14) 0.0365(4) Uani 1 1 d . .
H11C H 0.1634 0.4240 0.2978 0.044 Uiso 1 1 calc R U
H11D H 0.2031 0.4359 0.4213 0.044 Uiso 1 1 calc R U
C12B C 0.29312(13) 0.37806(11) 0.33347(15) 0.0434(4) Uani 1 1 d . .
H12D H 0.3077 0.3798 0.2594 0.065 Uiso 1 1 calc R U
H12E H 0.2726 0.3233 0.3495 0.065 Uiso 1 1 calc R U
H12F H 0.3474 0.3918 0.3829 0.065 Uiso 1 1 calc R U
C13B C -0.05896(9) 0.69681(8) 0.30252(11) 0.0232(3) Uani 1 1 d . .
C14B C -0.13821(10) 0.67034(9) 0.24094(12) 0.0277(3) Uani 1 1 d . .
H14B H -0.1370 0.6571 0.1674 0.033 Uiso 1 1 calc R U
C15B C -0.21852(10) 0.66320(10) 0.28560(13) 0.0335(4) Uani 1 1 d . .
H15B H -0.2721 0.6452 0.2430 0.040 Uiso 1 1 calc R U
C16B C -0.22045(10) 0.68252(10) 0.39297(13) 0.0342(4) Uani 1 1 d . .
H16B H -0.2755 0.6778 0.4239 0.041 Uiso 1 1 calc R U
C17B C -0.14247(10) 0.70859(10) 0.45503(12) 0.0317(3) Uani 1 1 d . .
H17B H -0.1440 0.7217 0.5285 0.038 Uiso 1 1 calc R U
C18B C -0.06191(10) 0.71568(9) 0.41037(12) 0.0274(3) Uani 1 1 d . .
H18B H -0.0084 0.7335 0.4535 0.033 Uiso 1 1 calc R U
C19B C 0.02526(9) 0.70333(9) 0.24811(11) 0.0236(3) Uani 1 1 d . .
C20B C 0.11311(9) 0.73481(9) 0.30970(11) 0.0239(3) Uani 1 1 d . .
H20B H 0.1038 0.7425 0.3866 0.029 Uiso 1 1 calc R U
C21B C 0.13428(10) 0.81766(9) 0.26217(12) 0.0272(3) Uani 1 1 d . .
H21A H 0.1920 0.8384 0.3004 0.033 Uiso 1 1 calc R U
H21B H 0.1428 0.8103 0.1857 0.033 Uiso 1 1 calc R U
C22B C 0.06001(10) 0.88088(9) 0.26983(13) 0.0309(3) Uani 1 1 d . .
H22A H 0.0043 0.8633 0.2241 0.037 Uiso 1 1 calc R U
H22B H 0.0460 0.8831 0.3449 0.037 Uiso 1 1 calc R U
C23B C 0.08538(11) 0.96580(10) 0.23565(13) 0.0355(4) Uani 1 1 d . .
H23A H 0.0364 1.0041 0.2485 0.043 Uiso 1 1 calc R U
H23B H 0.1415 0.9833 0.2808 0.043 Uiso 1 1 calc R U
C24B C 0.10053(16) 0.97059(12) 0.11853(15) 0.0541(5) Uani 1 1 d . .
H24A H 0.1545 0.9390 0.1073 0.081 Uiso 1 1 calc R U
H24B H 0.1093 1.0275 0.0989 0.081 Uiso 1 1 calc R U
H24C H 0.0475 0.9484 0.0737 0.081 Uiso 1 1 calc R U
O1B O 0.25962(7) 0.71994(8) 0.47447(8) 0.0376(3) Uani 1 1 d . .
O2B O 0.02293(7) 0.68605(7) 0.15304(8) 0.0324(3) Uani 1 1 d . .

loop_
_atom_site_aniso_label
_atom_site_aniso_U_11
_atom_site_aniso_U_22
_atom_site_aniso_U_33
_atom_site_aniso_U_23
_atom_site_aniso_U_13
_atom_site_aniso_U_12
C1A 0.0239(7) 0.0296(8) 0.0210(6) 0.0018(6) 0.0006(5) 0.0012(6)
C2A 0.0306(8) 0.0291(9) 0.0300(7) 0.0034(6) 0.0037(6) 0.0048(6)
C3A 0.0301(8) 0.0426(10) 0.0363(8) 0.0048(7) 0.0083(6) 0.0094(7)
C4A 0.0241(7) 0.0500(11) 0.0303(8) 0.0069(7) 0.0041(6) -0.0008(7)
C5A 0.0303(8) 0.0355(9) 0.0246(7) 0.0036(6) 0.0012(6) -0.0046(7)
C6A 0.0271(7) 0.0288(8) 0.0232(7) 0.0008(6) 0.0013(5) 0.0006(6)
C7A 0.0286(7) 0.0253(8) 0.0251(7) 0.0002(6) 0.0032(6) 0.0006(6)
C8A 0.0249(7) 0.0242(8) 0.0302(7) 0.0006(6) 0.0050(6) 0.0005(6)
C9A 0.0323(8) 0.0317(9) 0.0320(8) -0.0018(6) 0.0075(6) 0.0040(7)
C10A 0.0422(9) 0.0403(10) 0.0334(8) -0.0038(7) 0.0005(7) 0.0045(8)
C11A 0.0516(11) 0.0527(12) 0.0377(9) -0.0102(8) -0.0003(8) 0.0131(9)
C12A 0.108(2) 0.0747(17) 0.0388(11) 0.0035(11) 0.0057(12) 0.0069(15)
O1A 0.0328(6) 0.0252(6) 0.0436(6) 0.0052(5) 0.0084(5) 0.0011(5)
C1B 0.0243(7) 0.0191(7) 0.0311(7) -0.0007(6) 0.0006(6) 0.0019(6)
C2B 0.0306(8) 0.0368(10) 0.0384(9) -0.0077(7) -0.0038(7) 0.0016(7)
C3B 0.0265(8) 0.0424(11) 0.0583(11) -0.0082(8) -0.0069(7) -0.0016(7)
C4B 0.0214(7) 0.0373(10) 0.0618(11) 0.0103(8) 0.0056(7) 0.0016(7)
C5B 0.0305(8) 0.0444(10) 0.0398(9) 0.0100(8) 0.0099(7) 0.0064(7)
C6B 0.0262(8) 0.0360(9) 0.0310(8) 0.0013(6) 0.0019(6) 0.0005(6)
C7B 0.0274(7) 0.0230(8) 0.0257(7) -0.0005(6) 0.0014(6) 0.0037(6)
C8B 0.0224(7) 0.0249(8) 0.0254(7) -0.0010(6) 0.0026(5) 0.0007(6)
C9B 0.0298(8) 0.0259(9) 0.0340(8) 0.0029(6) 0.0054(6) -0.0006(6)
C10B 0.0306(8) 0.0251(8) 0.0339(8) 0.0012(6) 0.0024(6) 0.0010(6)
C11B 0.0424(9) 0.0264(9) 0.0416(9) 0.0027(7) 0.0085(7) -0.0003(7)
C12B 0.0534(11) 0.0283(10) 0.0497(10) 0.0009(8) 0.0104(8) 0.0043(8)
C13B 0.0235(7) 0.0178(7) 0.0282(7) 0.0010(5) 0.0025(5) 0.0012(5)
C14B 0.0277(7) 0.0259(8) 0.0284(7) 0.0016(6) -0.0006(6) 0.0005(6)
C15B 0.0233(7) 0.0339(9) 0.0421(9) 0.0024(7) -0.0009(6) -0.0024(7)
C16B 0.0252(8) 0.0325(9) 0.0466(9) 0.0052(7) 0.0115(7) 0.0017(6)
C17B 0.0323(8) 0.0314(9) 0.0325(8) -0.0018(6) 0.0088(6) 0.0012(7)
C18B 0.0258(7) 0.0255(8) 0.0310(7) -0.0028(6) 0.0040(6) -0.0017(6)
C19B 0.0252(7) 0.0190(7) 0.0264(7) -0.0001(5) 0.0020(5) 0.0023(6)
C20B 0.0221(7) 0.0248(8) 0.0250(7) -0.0011(6) 0.0039(5) -0.0002(6)
C21B 0.0238(7) 0.0251(8) 0.0329(8) 0.0000(6) 0.0046(6) -0.0005(6)
C22B 0.0267(8) 0.0273(9) 0.0387(8) -0.0002(6) 0.0033(6) 0.0027(6)
C23B 0.0384(9) 0.0257(9) 0.0414(9) 0.0005(7) 0.0006(7) 0.0035(7)
C24B 0.0821(15) 0.0359(11) 0.0427(10) 0.0100(8) 0.0017(10) -0.0040(10)
O1B 0.0326(6) 0.0530(8) 0.0266(5) -0.0076(5) 0.0012(4) 0.0074(5)
O2B 0.0295(5) 0.0410(7) 0.0267(5) -0.0060(5) 0.0035(4) -0.0001(5)

loop_
_atom_type_symbol
_atom_type_description
_atom_type_scat_dispersion_real
_atom_type_scat_dispersion_imag
_atom_type_scat_source
C C 0.0181 0.0091 'International Tables Vol C Tables 4.2.6.8 and 6.1.1.4'
H H 0.0000 0.0000 'International Tables Vol C Tables 4.2.6.8 and 6.1.1.4'
O O 0.0492 0.0322 'International Tables Vol C Tables 4.2.6.8 and 6.1.1.4'

loop_
_geom_angle_atom_site_label_1
_geom_angle_atom_site_label_2
_geom_angle_atom_site_label_3
_geom_angle
_geom_angle_site_symmetry_1
_geom_angle_site_symmetry_3
C2A C1A C6A 118.94(14) . .
C2A C1A C7A 117.94(14) . .
C6A C1A C7A 123.08(13) . .
C3A C2A C1A 120.66(15) . .
C3A C2A H2A 119.7 . .
C1A C2A H2A 119.7 . .
C2A C3A C4A 120.02(15) . .
C2A C3A H3A 120.0 . .
C4A C3A H3A 120.0 . .
C5A C4A C3A 119.93(14) . .
C5A C4A H4A 120.0 . .
C3A C4A H4A 120.0 . .
C4A C5A C6A 120.13(15) . .
C4A C5A H5A 119.9 . .
C6A C5A H5A 119.9 . .
C5A C6A C1A 120.32(14) . .
C5A C6A H6A 119.8 . .
C1A C6A H6A 119.8 . .
O1A C7A C1A 119.70(13) . .
O1A C7A C8A 119.03(13) . .
C1A C7A C8A 121.27(13) . .
C7A C8A C9A 108.30(12) . .
C7A C8A C8A 108.47(15) . 3_676
C9A C8A C8A 112.39(15) . 3_676
C7A C8A H8A 109.2 . .
C9A C8A H8A 109.2 . .
C8A C8A H8A 109.2 3_676 .
C10A C9A C8A 113.35(13) . .
C10A C9A H9A1 108.9 . .
C8A C9A H9A1 108.9 . .
C10A C9A H9A2 108.9 . .
C8A C9A H9A2 108.9 . .
H9A1 C9A H9A2 107.7 . .
C11A C10A C9A 114.62(15) . .
C11A C10A H10A 108.6 . .
C9A C10A H10A 108.6 . .
C11A C10A H10B 108.6 . .
C9A C10A H10B 108.6 . .
H10A C10A H10B 107.6 . .
C12A C11A C10A 113.63(17) . .
C12A C11A H11A 108.8 . .
C10A C11A H11A 108.8 . .
C12A C11A H11B 108.8 . .
C10A C11A H11B 108.8 . .
H11A C11A H11B 107.7 . .
C11A C12A H12A 109.5 . .
C11A C12A H12B 109.5 . .
H12A C12A H12B 109.5 . .
C11A C12A H12C 109.5 . .
H12A C12A H12C 109.5 . .
H12B C12A H12C 109.5 . .
C6B C1B C2B 119.08(14) . .
C6B C1B C7B 123.55(13) . .
C2B C1B C7B 117.36(13) . .
C3B C2B C1B 120.83(16) . .
C3B C2B H2B 119.6 . .
C1B C2B H2B 119.6 . .
C2B C3B C4B 119.69(15) . .
C2B C3B H3B 120.2 . .
C4B C3B H3B 120.2 . .
C5B C4B C3B 120.28(15) . .
C5B C4B H4B 119.9 . .
C3B C4B H4B 119.9 . .
C4B C5B C6B 120.08(15) . .
C4B C5B H5B 120.0 . .
C6B C5B H5B 120.0 . .
C5B C6B C1B 119.98(14) . .
C5B C6B H6B 120.0 . .
C1B C6B H6B 120.0 . .
O1B C7B C1B 119.65(13) . .
O1B C7B C8B 119.03(13) . .
C1B C7B C8B 121.31(12) . .
C7B C8B C9B 108.25(12) . .
C7B C8B C20B 107.81(11) . .
C9B C8B C20B 113.48(11) . .
C7B C8B H8B 109.1 . .
C9B C8B H8B 109.1 . .
C20B C8B H8B 109.1 . .
C10B C9B C8B 113.81(12) . .
C10B C9B H9B1 108.8 . .
C8B C9B H9B1 108.8 . .
C10B C9B H9B2 108.8 . .
C8B C9B H9B2 108.8 . .
H9B1 C9B H9B2 107.7 . .
C11B C10B C9B 112.94(13) . .
C11B C10B H10C 109.0 . .
C9B C10B H10C 109.0 . .
C11B C10B H10D 109.0 . .
C9B C10B H10D 109.0 . .
H10C C10B H10D 107.8 . .
C10B C11B C12B 112.98(14) . .
C10B C11B H11C 109.0 . .
C12B C11B H11C 109.0 . .
C10B C11B H11D 109.0 . .
C12B C11B H11D 109.0 . .
H11C C11B H11D 107.8 . .
C11B C12B H12D 109.5 . .
C11B C12B H12E 109.5 . .
H12D C12B H12E 109.5 . .
C11B C12B H12F 109.5 . .
H12D C12B H12F 109.5 . .
H12E C12B H12F 109.5 . .
C18B C13B C14B 118.81(13) . .
C18B C13B C19B 123.59(13) . .
C14B C13B C19B 117.60(13) . .
C15B C14B C13B 120.80(14) . .
C15B C14B H14B 119.6 . .
C13B C14B H14B 119.6 . .
C14B C15B C16B 119.71(14) . .
C14B C15B H15B 120.1 . .
C16B C15B H15B 120.1 . .
C17B C16B C15B 120.15(14) . .
C17B C16B H16B 119.9 . .
C15B C16B H16B 119.9 . .
C16B C17B C18B 120.19(14) . .
C16B C17B H17B 119.9 . .
C18B C17B H17B 119.9 . .
C17B C18B C13B 120.34(14) . .
C17B C18B H18B 119.8 . .
C13B C18B H18B 119.8 . .
O2B C19B C13B 120.15(12) . .
O2B C19B C20B 119.60(12) . .
C13B C19B C20B 120.20(12) . .
C19B C20B C21B 107.94(11) . .
C19B C20B C8B 111.40(11) . .
C21B C20B C8B 111.14(11) . .
C19B C20B H20B 108.8 . .
C21B C20B H20B 108.8 . .
C8B C20B H20B 108.8 . .
C22B C21B C20B 113.31(12) . .
C22B C21B H21A 108.9 . .
C20B C21B H21A 108.9 . .
C22B C21B H21B 108.9 . .
C20B C21B H21B 108.9 . .
H21A C21B H21B 107.7 . .
C23B C22B C21B 113.65(13) . .
C23B C22B H22A 108.8 . .
C21B C22B H22A 108.8 . .
C23B C22B H22B 108.8 . .
C21B C22B H22B 108.8 . .
H22A C22B H22B 107.7 . .
C24B C23B C22B 113.10(14) . .
C24B C23B H23A 109.0 . .
C22B C23B H23A 109.0 . .
C24B C23B H23B 109.0 . .
C22B C23B H23B 109.0 . .
H23A C23B H23B 107.8 . .
C23B C24B H24A 109.5 . .
C23B C24B H24B 109.5 . .
H24A C24B H24B 109.5 . .
C23B C24B H24C 109.5 . .
H24A C24B H24C 109.5 . .
H24B C24B H24C 109.5 . .

loop_
_geom_bond_atom_site_label_1
_geom_bond_atom_site_label_2
_geom_bond_distance
_geom_bond_site_symmetry_2
C1A C2A 1.394(2) .
C1A C6A 1.394(2) .
C1A C7A 1.495(2) .
C2A C3A 1.382(2) .
C2A H2A 0.9500 .
C3A C4A 1.389(2) .
C3A H3A 0.9500 .
C4A C5A 1.383(2) .
C4A H4A 0.9500 .
C5A C6A 1.390(2) .
C5A H5A 0.9500 .
C6A H6A 0.9500 .
C7A O1A 1.2217(18) .
C7A C8A 1.527(2) .
C8A C9A 1.539(2) .
C8A C8A 1.545(3) 3_676
C8A H8A 1.0000 .
C9A C10A 1.530(2) .
C9A H9A1 0.9900 .
C9A H9A2 0.9900 .
C10A C11A 1.525(2) .
C10A H10A 0.9900 .
C10A H10B 0.9900 .
C11A C12A 1.486(3) .
C11A H11A 0.9900 .
C11A H11B 0.9900 .
C12A H12A 0.9800 .
C12A H12B 0.9800 .
C12A H12C 0.9800 .
C1B C6B 1.392(2) .
C1B C2B 1.392(2) .
C1B C7B 1.496(2) .
C2B C3B 1.378(2) .
C2B H2B 0.9500 .
C3B C4B 1.383(3) .
C3B H3B 0.9500 .
C4B C5B 1.382(2) .
C4B H4B 0.9500 .
C5B C6B 1.388(2) .
C5B H5B 0.9500 .
C6B H6B 0.9500 .
C7B O1B 1.2205(17) .
C7B C8B 1.5231(19) .
C8B C9B 1.540(2) .
C8B C20B 1.5413(19) .
C8B H8B 1.0000 .
C9B C10B 1.526(2) .
C9B H9B1 0.9900 .
C9B H9B2 0.9900 .
C10B C11B 1.518(2) .
C10B H10C 0.9900 .
C10B H10D 0.9900 .
C11B C12B 1.519(2) .
C11B H11C 0.9900 .
C11B H11D 0.9900 .
C12B H12D 0.9800 .
C12B H12E 0.9800 .
C12B H12F 0.9800 .
C13B C18B 1.394(2) .
C13B C14B 1.395(2) .
C13B C19B 1.5001(19) .
C14B C15B 1.383(2) .
C14B H14B 0.9500 .
C15B C16B 1.388(2) .
C15B H15B 0.9500 .
C16B C17B 1.381(2) .
C16B H16B 0.9500 .
C17B C18B 1.386(2) .
C17B H17B 0.9500 .
C18B H18B 0.9500 .
C19B O2B 1.2225(17) .
C19B C20B 1.5221(19) .
C20B C21B 1.535(2) .
C20B H20B 1.0000 .
C21B C22B 1.527(2) .
C21B H21A 0.9900 .
C21B H21B 0.9900 .
C22B C23B 1.521(2) .
C22B H22A 0.9900 .
C22B H22B 0.9900 .
C23B C24B 1.516(2) .
C23B H23A 0.9900 .
C23B H23B 0.9900 .
C24B H24A 0.9800 .
C24B H24B 0.9800 .
C24B H24C 0.9800 .
